data_8100421
loop_
_publ_author_name
'Euler, H.'
'Barbier, B.'
'Meents, A.'
'Kirfel, A.'

_publ_section_title
;
Crystal structure of Tutton's salts, Rb~2~[M^II^(H~2~O)~6~](SeO~4~)
~2~, M^II^ = Mg, Co, Mn, Zn
;
_journal_issue 3
_journal_name_full 'Zeitschrift f\"ur Kristallographie - New Crystal Structures'
_journal_page_first 265
_journal_page_last 268
_journal_volume 218
_journal_year 2003
_chemical_formula_moiety '(Rb 1+)2, Mg 2+, (Se O4 2-)2, 6(H2O)'
_chemical_formula_structural 'Rb2 [MII (H2 O)6](SeO4)2'
_chemical_formula_sum 'H12 Mg O14 Rb2 Se2'
_chemical_formula_weight 589.27
_chemical_name_common 'rubidium hexa-aquamagnesium(II) selenate'
_space_group_IT_number 14
_symmetry_cell_setting monoclinic
_symmetry_space_group_name_Hall '-P 2yab'
_symmetry_space_group_name_H-M 'P 1 21/a 1'
_cell_angle_alpha 90.00
_cell_angle_beta 105.250(10)
_cell_angle_gamma 90.00
_cell_formula_units_Z 2
_cell_length_a 9.4010(10)
_cell_length_b 12.658(2)
_cell_length_c 6.3390(10)
_cell_measurement_temperature 293(2)
_cell_volume 727.77(18)
_diffrn_ambient_temperature 293(2)
_exptl_crystal_density_diffrn 2.689
_cod_original_sg_symbol_H-M 'P 21/a'
_cod_database_code 8100421

loop_
_symmetry_equiv_pos_as_xyz
'x, y, z'
'-x+1/2, y+1/2, -z'
'-x, -y, -z'
'x-1/2, -y-1/2, z'

loop_
_atom_site_label
_atom_site_type_symbol
_atom_site_fract_x
_atom_site_fract_y
_atom_site_fract_z
_atom_site_U_iso_or_equiv
_atom_site_adp_type
_atom_site_occupancy
_atom_site_symmetry_multiplicity
_atom_site_Wyckoff_symbol
_atom_site_calc_flag
_atom_site_refinement_flags
_atom_site_disorder_assembly
_atom_site_disorder_group
Mg Mg 0.0000 0.0000 0.0000 0.0188(3) Uani 1 2 a d S . .
Se Se 0.40531(3) 0.13879(2) 0.73205(4) 0.02048(11) Uani 1 4 e d . . .
O1 O 0.4118(2) 0.23894(16) 0.5717(3) 0.0338(5) Uani 1 4 e d . . .
O2 O 0.5582(2) 0.07198(18) 0.7790(4) 0.0438(6) Uani 1 4 e d . . .
O3 O 0.2703(2) 0.06166(15) 0.6035(3) 0.0276(5) Uani 1 4 e d . . .
O4 O 0.3755(2) 0.18126(16) 0.9611(3) 0.0304(5) Uani 1 4 e d . . .
O5 O 0.1616(2) 0.10634(18) 0.1636(4) 0.0277(5) Uani 1 4 e d . . .
O6 O -0.1636(2) 0.10819(17) 0.0226(4) 0.0273(5) Uani 1 4 e d . . .
O7 O -0.0070(3) -0.06549(17) 0.2894(3) 0.0266(5) Uani 1 4 e d . . .
Rb Rb 0.13224(3) 0.34520(2) 0.34107(5) 0.03284(11) Uani 1 4 e d . . .
H1 H 0.204(4) 0.093(3) 0.291(6) 0.036(10) Uiso 1 4 e d . . .
H2 H 0.213(4) 0.123(3) 0.109(6) 0.031(11) Uiso 1 4 e d . . .
H3 H -0.246(4) 0.100(3) -0.055(6) 0.042(11) Uiso 1 4 e d . . .
H4 H -0.144(4) 0.169(3) 0.004(6) 0.043(11) Uiso 1 4 e d . . .
H5 H -0.065(4) -0.059(3) 0.342(6) 0.046(13) Uiso 1 4 e d . . .
H6 H 0.024(4) -0.130(3) 0.336(6) 0.048(11) Uiso 1 4 e d . . .

loop_
_atom_site_aniso_label
_atom_site_aniso_U_11
_atom_site_aniso_U_22
_atom_site_aniso_U_33
_atom_site_aniso_U_23
_atom_site_aniso_U_13
_atom_site_aniso_U_12
Mg 0.0175(6) 0.0200(6) 0.0195(6) 0.0004(5) 0.0057(5) -0.0009(5)
Se 0.01826(15) 0.02165(16) 0.02150(16) -0.00148(11) 0.00517(11) -0.00223(11)
O1 0.0491(13) 0.0264(11) 0.0281(11) 0.0017(9) 0.0143(10) -0.0097(10)
O2 0.0225(11) 0.0475(14) 0.0567(15) -0.0028(12) 0.0024(10) 0.0085(10)
O3 0.0223(10) 0.0321(11) 0.0285(10) -0.0048(9) 0.0065(9) -0.0080(9)
O4 0.0426(12) 0.0283(10) 0.0220(10) -0.0039(8) 0.0117(9) -0.0058(9)
O5 0.0250(12) 0.0344(12) 0.0229(12) -0.0002(9) 0.0048(10) -0.0081(9)
O6 0.0220(12) 0.0243(12) 0.0357(12) 0.0002(9) 0.0076(10) 0.0004(9)
O7 0.0300(12) 0.0282(12) 0.0260(11) 0.0041(9) 0.0150(10) 0.0031(9)
Rb 0.03368(18) 0.03303(18) 0.03363(19) 0.00097(12) 0.01206(14) -0.00112(12)

loop_
_geom_bond_atom_site_label_1
_geom_bond_atom_site_label_2
_geom_bond_distance
_geom_bond_site_symmetry_2
_geom_bond_publ_flag
Mg O7 2.030(2) 3 ?
Mg O7 2.030(2) . ?
Mg O5 2.089(2) . ?
Mg O5 2.089(2) 3 ?
Mg O6 2.092(2) 3 ?
Mg O6 2.092(2) . ?
Se O2 1.626(2) . ?
Se O1 1.636(2) . ?
Se O3 1.6386(18) . ?
Se O4 1.6399(19) . ?
Se Rb 3.6764(6) 4_665 ?
Se Rb 3.7502(7) 2_546 ?
Se Rb 3.8941(7) 4_666 ?
Se Rb 4.0264(6) . ?
O1 H6 1.80(4) 2_556 ?
O1 O7 2.700(3) 2_556 ?
O1 Rb 2.972(2) . ?
O1 Rb 3.027(2) 4_665 ?
O2 H3 1.90(4) 1_656 ?
O2 O6 2.704(3) 1_656 ?
O2 Rb 3.211(2) 4_665 ?
O2 Rb 3.363(2) 2_546 ?
O2 Rb 3.602(2) 4_666 ?
O2 Rb 5.464(2) . ?
O3 H1 1.96(4) . ?
O3 H5 2.05(4) 3_556 ?
O3 O7 2.734(3) 3_556 ?
O3 O5 2.764(3) . ?
O3 Rb 2.881(2) 2_546 ?
O3 H5 3.50(4) . ?
O3 Rb 4.025(2) . ?
O4 H4 1.93(4) 4_666 ?
O4 H2 2.13(4) 1_556 ?
O4 O6 2.732(3) 4_666 ?
O4 O5 2.819(3) 1_556 ?
O4 Rb 2.947(2) 4_666 ?
O4 Rb 4.500(2) . ?
O5 H2 0.69(3) . ?
O5 H1 0.82(4) . ?
O5 O7 2.903(3) 3 ?
O5 O7 2.923(3) . ?
O5 O6 2.951(3) . ?
O5 O6 2.963(3) 3 ?
O5 Rb 3.263(2) . ?
O5 H1 0.82(4) . ?
O5 H2 0.69(3) . ?
O6 H4 0.81(4) . ?
O6 O7 2.906(3) 3 ?
O6 O7 2.924(3) . ?
O6 Rb 3.185(2) 4_565 ?
O6 Rb 4.226(2) . ?
O6 H3 0.81(4) . ?
O6 H4 0.81(4) . ?
O7 H5 0.71(4) . ?
O7 H6 0.90(4) . ?
Rb O3 2.881(2) 2_556 ?
Rb O4 2.947(2) 4_564 ?
Rb O1 3.027(2) 4_565 ?
Rb O6 3.185(2) 4_665 ?
Rb O2 3.211(2) 4_565 ?
Rb O2 3.363(2) 2_556 ?
Rb O2 3.602(2) 4_564 ?
Rb Se 3.6764(6) 4_565 ?
Rb Se 3.7502(7) 2_556 ?
Rb Se 3.8941(7) 4_564 ?
Rb H1 3.30(3) . ?
